data_4503719
loop_
_publ_author_name
'Pramanik, Avijit'
'Das, Gopal'

_publ_section_title
;
 Molecular to Supramolecular Structure: Influence of Coordination
 Environment in Azo-dye Complexes
;
_journal_issue 8
_journal_name_full 'Crystal Growth &amp; Design'
_journal_page_first 3107
_journal_paper_doi 10.1021/cg800315e
_journal_volume 8
_journal_year 2008
_chemical_formula_sum 'C9 H8 Cd Cl2 N4'
_chemical_formula_weight 355.50
_chemical_name_systematic
; 
 ? 
;
_space_group_IT_number 14
_symmetry_cell_setting monoclinic
_symmetry_space_group_name_Hall '-P 2yn'
_symmetry_space_group_name_H-M 'P 1 21/n 1'
_atom_sites_solution_hydrogens geom
_atom_sites_solution_primary direct
_atom_sites_solution_secondary difmap
_audit_creation_method SHELXL-97
_cell_angle_alpha 90.00
_cell_angle_beta 95.3840(10)
_cell_angle_gamma 90.00
_cell_formula_units_Z 4
_cell_length_a 7.09440(10)
_cell_length_b 20.1085(3)
_cell_length_c 8.64560(10)
_cell_measurement_reflns_used 6451
_cell_measurement_temperature 298(2)
_cell_measurement_theta_max 28.25
_cell_measurement_theta_min 3.53
_cell_volume 1227.92(3)
_computing_cell_refinement 'Bruker SMART'
_computing_data_collection 'Bruker SMART'
_computing_data_reduction 'Bruker SAINT'
_computing_molecular_graphics 'Bruker SHELXTL'
_computing_publication_material 'Bruker SHELXTL'
_computing_structure_refinement 'SHELXL-97 (Sheldrick, 1997)'
_computing_structure_solution 'SHELXS-97 (Sheldrick, 1990)'
_diffrn_ambient_temperature 298(2)
_diffrn_measured_fraction_theta_full 0.961
_diffrn_measured_fraction_theta_max 0.981
_diffrn_measurement_device_type 'CCD area detector'
_diffrn_measurement_method 'phi and omega scans'
_diffrn_radiation_monochromator graphite
_diffrn_radiation_source 'fine-focus sealed tube'
_diffrn_radiation_type MoK\a
_diffrn_radiation_wavelength 0.71073
_diffrn_reflns_av_R_equivalents 0.0161
_diffrn_reflns_av_sigmaI/netI 0.0130
_diffrn_reflns_limit_h_max 9
_diffrn_reflns_limit_h_min -9
_diffrn_reflns_limit_k_max 25
_diffrn_reflns_limit_k_min -25
_diffrn_reflns_limit_l_max 11
_diffrn_reflns_limit_l_min -11
_diffrn_reflns_number 11621
_diffrn_reflns_theta_full 28.28
_diffrn_reflns_theta_max 28.28
_diffrn_reflns_theta_min 2.03
_exptl_absorpt_coefficient_mu 2.212
_exptl_absorpt_correction_T_max 0.788
_exptl_absorpt_correction_T_min 0.692
_exptl_absorpt_correction_type multi-scan
_exptl_absorpt_process_details 'SADABS (Sheldrick, 1997)'
_exptl_crystal_colour white
_exptl_crystal_density_diffrn 1.919
_exptl_crystal_density_method 'not measured'
_exptl_crystal_description reactangular
_exptl_crystal_F_000 576
_exptl_crystal_size_max 0.17
_exptl_crystal_size_mid 0.14
_exptl_crystal_size_min 0.11
_refine_diff_density_max 0.319
_refine_diff_density_min -0.372
_refine_diff_density_rms 0.086
_refine_ls_extinction_method none
_refine_ls_goodness_of_fit_ref 0.923
_refine_ls_matrix_type full
_refine_ls_number_parameters 145
_refine_ls_number_reflns 2934
_refine_ls_number_restraints 0
_refine_ls_restrained_S_all 0.923
_refine_ls_R_factor_all 0.0235
_refine_ls_R_factor_gt 0.0208
_refine_ls_shift/su_max 0.044
_refine_ls_shift/su_mean 0.006
_refine_ls_structure_factor_coef Fsqd
_refine_ls_weighting_details 'calc w=1/[\s^2^(Fo^2^)+(0.0259P)^2^+1.3588P] where P=(Fo^2^+2Fc^2^)/3'
_refine_ls_weighting_scheme calc
_refine_ls_wR_factor_gt 0.0524
_refine_ls_wR_factor_ref 0.0539
_reflns_number_gt 2716
_reflns_number_total 2934
_reflns_threshold_expression >2sigma(I)
_cod_data_source_file cg800315e-file004.cif
_cod_data_source_block complex6
_cod_depositor_comments
;
The following automatic conversions were performed:

'_symmetry_cell_setting' value 'Monoclinic' changed to 'monoclinic'
according to /home/saulius/struct/CIF-dictionaries/cif_core.dic
dictionary named 'cif_core.dic' version 2.4.1 from
2010-06-29.

'_exptl_absorpt_correction_type' value 'Multi-Scan'
changed to 'multi-scan' according to
/home/saulius/struct/CIF-dictionaries/cif_core.dic dictionary named
'cif_core.dic' version 2.4.1 from 2010-06-29.

Automatic conversion script
Id: cif_fix_values 1715 2011-07-08 13:25:40Z adriana 
;
_cod_original_sg_symbol_H-M 'P2(1)/n  '
_cod_database_code 4503719

loop_
_symmetry_equiv_pos_as_xyz
'x, y, z'
'-x+1/2, y+1/2, -z+1/2'
'-x, -y, -z'
'x-1/2, -y-1/2, z-1/2'

loop_
_atom_site_label
_atom_site_type_symbol
_atom_site_fract_x
_atom_site_fract_y
_atom_site_fract_z
_atom_site_U_iso_or_equiv
_atom_site_adp_type
_atom_site_occupancy
_atom_site_symmetry_multiplicity
_atom_site_calc_flag
_atom_site_refinement_flags
Cd1 Cd 0.25316(2) 0.004701(8) 0.086572(17) 0.03597(6) Uani 1 1 d .
Cl1 Cl 0.40082(8) 0.05752(3) -0.13618(6) 0.04050(13) Uani 1 1 d .
Cl2 Cl -0.05026(8) 0.08240(3) 0.07736(6) 0.03867(12) Uani 1 1 d .
C9 C 0.5171(4) 0.16680(14) 0.2100(4) 0.0558(7) Uani 1 1 d .
H9 H 0.4999 0.1436 0.1166 0.067 Uiso 1 1 calc R
C4 C 0.4466(3) 0.14168(12) 0.3409(3) 0.0437(5) Uani 1 1 d .
C7 C 0.6365(5) 0.26136(17) 0.3561(6) 0.0807(11) Uani 1 1 d .
H7 H 0.7015 0.3016 0.3614 0.097 Uiso 1 1 calc R
C5 C 0.4694(4) 0.17697(16) 0.4809(4) 0.0613(8) Uani 1 1 d .
H5 H 0.4215 0.1602 0.5695 0.074 Uiso 1 1 calc R
C6 C 0.5635(6) 0.23676(18) 0.4858(5) 0.0792(11) Uani 1 1 d .
H6 H 0.5779 0.2608 0.5781 0.095 Uiso 1 1 calc R
C8 C 0.6140(5) 0.22686(17) 0.2176(5) 0.0764(10) Uani 1 1 d .
H8 H 0.6635 0.2438 0.1298 0.092 Uiso 1 1 calc R
N4 N 0.3597(2) 0.07817(10) 0.3265(2) 0.0372(4) Uani 1 1 d .
N3 N 0.3225(3) 0.05329(11) 0.4546(2) 0.0405(4) Uani 1 1 d .
C1 C 0.2375(3) -0.00840(12) 0.4407(2) 0.0358(5) Uani 1 1 d .
N1 N 0.1880(3) -0.04258(10) 0.3126(2) 0.0365(4) Uani 1 1 d .
C3 C 0.1080(4) -0.09895(14) 0.5181(3) 0.0490(6) Uani 1 1 d .
H3 H 0.0610 -0.1318 0.5796 0.059 Uiso 1 1 calc R
N2 N 0.1901(3) -0.04143(12) 0.5668(2) 0.0443(5) Uani 1 1 d .
H2N H 0.2090 -0.0281 0.6615 0.053 Uiso 1 1 calc R
C2 C 0.1075(4) -0.09942(13) 0.3605(3) 0.0457(5) Uani 1 1 d .
H2 H 0.0594 -0.1335 0.2955 0.055 Uiso 1 1 calc R

loop_
_atom_site_aniso_label
_atom_site_aniso_U_11
_atom_site_aniso_U_22
_atom_site_aniso_U_33
_atom_site_aniso_U_23
_atom_site_aniso_U_13
_atom_site_aniso_U_12
Cd1 0.03387(9) 0.04893(11) 0.02573(9) -0.00012(6) 0.00603(6) -0.00189(6)
Cl1 0.0371(3) 0.0540(3) 0.0315(2) 0.0093(2) 0.0088(2) 0.0044(2)
Cl2 0.0380(3) 0.0426(3) 0.0352(3) -0.0050(2) 0.0020(2) 0.0023(2)
C9 0.0565(16) 0.0478(16) 0.0623(17) 0.0024(13) 0.0006(13) -0.0019(12)
C4 0.0342(11) 0.0413(13) 0.0542(14) -0.0057(11) -0.0027(10) 0.0071(9)
C7 0.072(2) 0.0414(18) 0.125(4) -0.006(2) -0.011(2) -0.0027(15)
C5 0.0596(17) 0.0559(18) 0.0680(19) -0.0201(14) 0.0042(15) 0.0058(13)
C6 0.082(2) 0.055(2) 0.098(3) -0.0296(19) -0.008(2) 0.0044(17)
C8 0.075(2) 0.055(2) 0.098(3) 0.0141(19) 0.003(2) -0.0090(16)
N4 0.0276(8) 0.0457(11) 0.0375(10) -0.0049(8) -0.0006(7) 0.0057(7)
N3 0.0345(9) 0.0547(13) 0.0320(9) -0.0063(8) 0.0010(8) 0.0052(8)
C1 0.0282(10) 0.0531(14) 0.0261(10) 0.0005(9) 0.0018(8) 0.0088(9)
N1 0.0361(9) 0.0470(11) 0.0267(8) -0.0005(7) 0.0048(7) 0.0015(8)
C3 0.0463(14) 0.0566(16) 0.0455(13) 0.0155(12) 0.0117(11) 0.0098(11)
N2 0.0408(10) 0.0658(14) 0.0264(9) 0.0052(9) 0.0042(8) 0.0123(10)
C2 0.0461(13) 0.0475(14) 0.0442(13) 0.0023(11) 0.0074(11) 0.0000(10)

loop_
_atom_type_symbol
_atom_type_description
_atom_type_scat_dispersion_real
_atom_type_scat_dispersion_imag
_atom_type_scat_source
C C 0.0033 0.0016 'International Tables Vol C Tables 4.2.6.8 and 6.1.1.4'
H H 0.0000 0.0000 'International Tables Vol C Tables 4.2.6.8 and 6.1.1.4'
N N 0.0061 0.0033 'International Tables Vol C Tables 4.2.6.8 and 6.1.1.4'
O O 0.0106 0.0060 'International Tables Vol C Tables 4.2.6.8 and 6.1.1.4'
Cl Cl 0.1484 0.1585 'International Tables Vol C Tables 4.2.6.8 and 6.1.1.4'
Cd Cd -0.8075 1.2024 'International Tables Vol C Tables 4.2.6.8 and 6.1.1.4'

loop_
_geom_angle_atom_site_label_1
_geom_angle_atom_site_label_2
_geom_angle_atom_site_label_3
_geom_angle
_geom_angle_site_symmetry_1
_geom_angle_site_symmetry_3
N1 Cd1 Cl1 167.05(5) . .
N1 Cd1 N4 67.47(7) . .
Cl1 Cd1 N4 105.09(5) . .
N1 Cd1 Cl2 92.31(5) . 3
Cl1 Cd1 Cl2 96.68(2) . 3
N4 Cd1 Cl2 157.18(4) . 3
N1 Cd1 Cl2 92.43(5) . .
Cl1 Cd1 Cl2 97.089(19) . .
N4 Cd1 Cl2 82.17(4) . .
Cl2 Cd1 Cl2 88.522(18) 3 .
N1 Cd1 Cl1 85.75(5) . 3_655
Cl1 Cd1 Cl1 83.208(18) . 3_655
N4 Cd1 Cl1 86.90(4) . 3_655
Cl2 Cd1 Cl1 102.630(19) 3 3_655
Cl2 Cd1 Cl1 168.754(19) . 3_655
Cd1 Cl1 Cd1 96.793(18) . 3_655
Cd1 Cl2 Cd1 91.477(18) 3 .
C4 C9 C8 119.8(3) . .
C9 C4 C5 120.3(3) . .
C9 C4 N4 116.5(2) . .
C5 C4 N4 123.1(3) . .
C6 C7 C8 120.5(3) . .
C6 C5 C4 119.1(3) . .
C7 C6 C5 120.7(3) . .
C7 C8 C9 119.7(4) . .
N3 N4 C4 113.8(2) . .
N3 N4 Cd1 113.87(15) . .
C4 N4 Cd1 132.29(16) . .
N4 N3 C1 113.85(19) . .
N1 C1 N2 110.8(2) . .
N1 C1 N3 128.3(2) . .
N2 C1 N3 120.9(2) . .
C1 N1 C2 105.59(19) . .
C1 N1 Cd1 116.46(16) . .
C2 N1 Cd1 137.96(16) . .
N2 C3 C2 106.2(2) . .
C3 N2 C1 107.7(2) . .
N1 C2 C3 109.7(2) . .

loop_
_geom_bond_atom_site_label_1
_geom_bond_atom_site_label_2
_geom_bond_distance
_geom_bond_site_symmetry_2
Cd1 N1 2.2600(18) .
Cd1 Cl1 2.5125(5) .
Cd1 N4 2.6004(19) .
Cd1 Cl2 2.6010(6) 3
Cd1 Cl2 2.6550(6) .
Cd1 Cl1 2.7528(6) 3_655
Cl1 Cd1 2.7528(6) 3_655
Cl2 Cd1 2.6010(6) 3
C9 C4 1.376(4) .
C9 C8 1.388(4) .
C4 C5 1.399(4) .
C4 N4 1.419(3) .
C7 C6 1.371(6) .
C7 C8 1.380(6) .
C5 C6 1.374(5) .
N4 N3 1.265(3) .
N3 C1 1.380(3) .
C1 N1 1.322(3) .
C1 N2 1.346(3) .
N1 C2 1.359(3) .
C3 N2 1.345(4) .
C3 C2 1.362(4) .
